data_2017321
loop_
_publ_author_name
'Gerdes, Allison'
'Bond, Marcus R.'

_publ_section_title
;
 Octakis(dimethylammonium)
 hexa-\m~2~-chlorido-hexachloridotrinickelate(II) dichloride: a linear
 trinickel complex with asymmetric bridging
;
_journal_coeditor_code DN3125
_journal_issue 10
_journal_name_full 'Acta Crystallographica Section C'
_journal_page_first m398
_journal_page_last m400
_journal_paper_doi 10.1107/S0108270109036853
_journal_volume 65
_journal_year 2009
_chemical_formula_iupac '(C2 H8 N)8 [Ni3 Cl12] Cl2'
_chemical_formula_moiety '8(C2 H8 N +), Cl12 Ni3 6-, 2(Cl -)'
_chemical_formula_sum 'C16 H64 Cl14 N8 Ni3'
_chemical_formula_weight 1041.18
_chemical_name_systematic
;
Octakis(dimethylammonium) hexa-\m~2~-chlorido-hexachloridotrinickelate(II)
dichloride
;
_space_group_crystal_system monoclinic
_space_group_IT_number 14
_space_group_name_Hall '-P 2ybc'
_space_group_name_H-M_alt 'P 1 21/c 1'
_symmetry_space_group_name_Hall '-P 2ybc'
_symmetry_space_group_name_H-M 'P 1 21/c 1'
_atom_sites_solution_hydrogens geom
_atom_sites_solution_primary direct
_atom_sites_solution_secondary difmap
_audit_conform_dict_name cif_core.dic
_audit_conform_dict_version 2.4
_audit_creation_method 'WinGX routine CIF_UPDATE'
_cell_angle_alpha 90
_cell_angle_beta 92.4640(10)
_cell_angle_gamma 90
_cell_formula_units_Z 2
_cell_length_a 10.0058(2)
_cell_length_b 20.0564(4)
_cell_length_c 10.9787(2)
_cell_measurement_reflns_used 18336
_cell_measurement_temperature 100(2)
_cell_measurement_theta_max 45.294
_cell_measurement_theta_min 2.91
_cell_volume 2201.17(7)
_computing_cell_refinement 'HKL SCALEPACK (Otwinowski & Minor, 1997)'
_computing_data_collection 'COLLECT (Nonius, 1998)'
_computing_data_reduction
;
HKL DENZO and SCALEPACK (Otwinowski & Minor, 1997)
;
_computing_molecular_graphics
;
ORTEP-3 for Windows (Farrugia, 1997) and ORTEPIII (Burnett & Johnson,
1996)
;
_computing_publication_material 'WinGX (Farrugia, 1999)'
_computing_structure_refinement 'SHELXL97 (Sheldrick, 2008)'
_computing_structure_solution 'SIR92 (Altomare <i>et al.</i>,  1994)'
_diffrn_ambient_temperature 100(2)
_diffrn_detector_area_resol_mean 9
_diffrn_measured_fraction_theta_full 0.988
_diffrn_measured_fraction_theta_max 0.988
_diffrn_measurement_device '95mm CCD camera on \k-goniostat'
_diffrn_measurement_device_type 'Bruker KappaCCD'
_diffrn_measurement_method 'CCD rotation images, thick slices'
_diffrn_radiation_monochromator graphite
_diffrn_radiation_type MoK\a
_diffrn_radiation_wavelength 0.71073
_diffrn_reflns_av_R_equivalents 0.0314
_diffrn_reflns_limit_h_max 19
_diffrn_reflns_limit_h_min -19
_diffrn_reflns_limit_k_max 39
_diffrn_reflns_limit_k_min -39
_diffrn_reflns_limit_l_max 21
_diffrn_reflns_limit_l_min -21
_diffrn_reflns_number 34160
_diffrn_reflns_reduction_process
;
Scaled and merged with HKL Denzo and Scalepack
Otwinowski, Z. & Minor, W. (1997). Methods in Enzymology,
Vol. 276, Macromolecular Crystallography, Part A, edited by C. W. Carter Jr
& R. M. Sweet, pp. 307-326. New York: Academic Press.
;
_diffrn_reflns_theta_full 45.29
_diffrn_reflns_theta_max 45.29
_diffrn_reflns_theta_min 4.16
_exptl_absorpt_coefficient_mu 2.143
_exptl_absorpt_correction_T_max 0.635
_exptl_absorpt_correction_T_min 0.564
_exptl_absorpt_correction_type multi-scan
_exptl_absorpt_process_details '(DENZO/SCALEPACK; Otwinowski & Minor, 1997)'
_exptl_crystal_colour red-orange
_exptl_crystal_density_diffrn 1.571
_exptl_crystal_density_method 'not measured'
_exptl_crystal_description block
_exptl_crystal_F_000 1076
_exptl_crystal_size_max 0.27
_exptl_crystal_size_mid 0.24
_exptl_crystal_size_min 0.21
_refine_diff_density_max 0.565
_refine_diff_density_min -0.764
_refine_ls_extinction_coef 0.00392(16)
_refine_ls_extinction_expression Fc^*^=kFc[1+0.001xFc^2^\l^3^/sin(2\q)]^-1/4^
_refine_ls_extinction_method 'SHELXL97 (Sheldrick, 2008)'
_refine_ls_goodness_of_fit_ref 1.079
_refine_ls_hydrogen_treatment mixed
_refine_ls_matrix_type full
_refine_ls_number_parameters 228
_refine_ls_number_reflns 18194
_refine_ls_number_restraints 0
_refine_ls_restrained_S_all 1.079
_refine_ls_R_factor_all 0.0567
_refine_ls_R_factor_gt 0.0318
_refine_ls_shift/su_max 0.001
_refine_ls_shift/su_mean 0
_refine_ls_structure_factor_coef Fsqd
_refine_ls_weighting_details 'calc w = 1/[\s^2^(Fo^2^)+(0.0077P)^2^+0.5877P] where P=(Fo^2^+2Fc^2^)/3'
_refine_ls_weighting_scheme calc
_refine_ls_wR_factor_gt 0.047
_refine_ls_wR_factor_ref 0.0519
_reflns_number_gt 13786
_reflns_number_total 18194
_reflns_threshold_expression I>2\s(I)
_cod_data_source_file dn3125.cif
_cod_data_source_block I
_cod_database_code 2017321
_cod_database_fobs_code 2017321

loop_
_space_group_symop_operation_xyz
'x, y, z'
'-x, y+1/2, -z+1/2'
'-x, -y, -z'
'x, -y-1/2, z-1/2'

loop_
_atom_site_type_symbol
_atom_site_label
_atom_site_fract_x
_atom_site_fract_y
_atom_site_fract_z
_atom_site_U_iso_or_equiv
_atom_site_adp_type
_atom_site_calc_flag
_atom_site_refinement_flags
_atom_site_occupancy
_atom_site_disorder_assembly
_atom_site_disorder_group
Ni Ni1 0 0 0 0.00970(2) Uani d S 1 . .
Ni Ni2 0.170357(9) -0.090178(5) 0.189259(9) 0.01014(2) Uani d . 1 . .
Cl Cl1 0.212498(17) 0.038234(10) 0.094353(17) 0.01373(3) Uani d . 1 . .
Cl Cl2 0.107830(17) -0.106424(9) -0.019692(15) 0.01103(3) Uani d . 1 . .
Cl Cl3 -0.050149(17) -0.035794(9) 0.202549(15) 0.01116(3) Uani d . 1 . .
Cl Cl4 0.242340(18) -0.053441(9) 0.385613(16) 0.01251(3) Uani d . 1 . .
Cl Cl5 0.393097(17) -0.124654(9) 0.158320(17) 0.01278(3) Uani d . 1 . .
Cl Cl6 0.086807(18) -0.195572(9) 0.251269(17) 0.01370(3) Uani d . 1 . .
Cl Cl7 0.39837(2) 0.149958(11) 0.37714(2) 0.01977(4) Uani d . 1 . .
N N1 0.50274(7) 0.01805(4) 0.24324(6) 0.01417(11) Uani d . 1 . .
H H1A 0.4514(13) 0.0480(7) 0.2739(12) 0.024(3) Uiso d . 1 . .
H H1B 0.4516(13) -0.0137(7) 0.2162(11) 0.021(3) Uiso d . 1 . .
C C11 0.59345(10) -0.00849(5) 0.34183(9) 0.02310(17) Uani d . 1 . .
H H11A 0.6574 -0.038 0.3076 0.035 Uiso calc R 1 . .
H H11B 0.5422 -0.0325 0.3994 0.035 Uiso calc R 1 . .
H H11C 0.6395 0.0278 0.3824 0.035 Uiso calc R 1 . .
C C12 0.57451(10) 0.04842(5) 0.14189(9) 0.02410(17) Uani d . 1 . .
H H12A 0.6309 0.0838 0.173 0.036 Uiso calc R 1 . .
H H12B 0.5108 0.066 0.0824 0.036 Uiso calc R 1 . .
H H12C 0.6283 0.0151 0.1046 0.036 Uiso calc R 1 . .
N N2 0.16117(7) 0.17268(4) -0.06657(7) 0.01570(11) Uani d . 1 . .
H H2A 0.0891(13) 0.1819(7) -0.1101(12) 0.022(3) Uiso d . 1 . .
H H2B 0.1464(13) 0.1343(7) -0.0404(12) 0.026(3) Uiso d . 1 . .
C C21 0.17977(10) 0.21879(5) 0.03864(9) 0.02329(17) Uani d . 1 . .
H H21A 0.2122 0.2609 0.0108 0.035 Uiso calc R 1 . .
H H21B 0.2434 0.2001 0.097 0.035 Uiso calc R 1 . .
H H21C 0.0958 0.2252 0.0761 0.035 Uiso calc R 1 . .
C C22 0.27635(10) 0.17174(6) -0.14659(12) 0.0317(2) Uani d . 1 . .
H H22A 0.3533 0.154 -0.1024 0.048 Uiso calc R 1 . .
H H22B 0.2951 0.2163 -0.1728 0.048 Uiso calc R 1 . .
H H22C 0.2555 0.1443 -0.2164 0.048 Uiso calc R 1 . .
N N3 0.10944(7) 0.08865(4) 0.37537(6) 0.01377(10) Uani d . 1 . .
H H3A 0.1909(13) 0.1017(7) 0.3667(12) 0.024(3) Uiso d . 1 . .
H H3B 0.1051(14) 0.0494(7) 0.3452(13) 0.030(4) Uiso d . 1 . .
C C31 0.08948(10) 0.08381(5) 0.50790(8) 0.02051(15) Uani d . 1 . .
H H31A 0.1043 0.1267 0.545 0.031 Uiso calc R 1 . .
H H31B 0.1515 0.0521 0.5437 0.031 Uiso calc R 1 . .
H H31C -0.0003 0.0695 0.521 0.031 Uiso calc R 1 . .
C C32 0.01298(11) 0.13344(5) 0.31142(9) 0.02584(19) Uani d . 1 . .
H H32A -0.076 0.1164 0.3187 0.039 Uiso calc R 1 . .
H H32B 0.0331 0.136 0.2268 0.039 Uiso calc R 1 . .
H H32C 0.019 0.1771 0.3471 0.039 Uiso calc R 1 . .
N N4 0.37176(7) -0.20105(4) 0.43693(7) 0.01610(12) Uani d . 1 . .
H H4A 0.4407(14) -0.1833(7) 0.4729(12) 0.025(3) Uiso d . 1 . .
H H4B 0.3420(13) -0.1732(7) 0.3856(12) 0.024(3) Uiso d . 1 . .
C C41 0.41061(11) -0.26238(5) 0.37261(9) 0.02460(18) Uani d . 1 . .
H H41A 0.4482 -0.2938 0.4305 0.037 Uiso calc R 1 . .
H H41B 0.4758 -0.2516 0.314 0.037 Uiso calc R 1 . .
H H41C 0.3331 -0.2815 0.3316 0.037 Uiso calc R 1 . .
C C42 0.27166(9) -0.21381(5) 0.53031(8) 0.02131(16) Uani d . 1 . .
H H42A 0.1903 -0.23 0.4912 0.032 Uiso calc R 1 . .
H H42B 0.2539 -0.1731 0.5728 0.032 Uiso calc R 1 . .
H H42C 0.3061 -0.2466 0.5872 0.032 Uiso calc R 1 . .

loop_
_atom_site_aniso_label
_atom_site_aniso_U_11
_atom_site_aniso_U_22
_atom_site_aniso_U_33
_atom_site_aniso_U_12
_atom_site_aniso_U_13
_atom_site_aniso_U_23
Ni1 0.01002(5) 0.01070(5) 0.00835(5) 0.00167(4) -0.00009(4) 0.00111(4)
Ni2 0.00907(3) 0.01186(4) 0.00939(4) 0.00064(3) -0.00070(3) -0.00112(3)
Cl1 0.01029(6) 0.01714(8) 0.01358(7) 0.00048(5) -0.00159(5) -0.00139(6)
Cl2 0.01129(6) 0.01193(6) 0.00982(6) 0.00150(5) -0.00003(5) -0.00018(5)
Cl3 0.01144(6) 0.01248(7) 0.00964(6) 0.00114(5) 0.00113(5) 0.00111(5)
Cl4 0.01400(7) 0.01300(7) 0.01030(6) 0.00182(5) -0.00206(5) -0.00130(5)
Cl5 0.00967(6) 0.01362(7) 0.01500(7) 0.00137(5) 0.00009(5) -0.00215(6)
Cl6 0.01448(7) 0.01191(7) 0.01458(7) -0.00057(5) -0.00102(5) 0.00221(5)
Cl7 0.01487(7) 0.01741(8) 0.02709(10) -0.00085(6) 0.00169(7) -0.00645(7)
N1 0.0115(2) 0.0155(3) 0.0155(3) -0.0010(2) 0.0003(2) -0.0018(2)
C11 0.0210(4) 0.0284(5) 0.0193(4) 0.0036(3) -0.0064(3) -0.0022(3)
C12 0.0235(4) 0.0266(4) 0.0227(4) -0.0041(3) 0.0075(3) 0.0021(3)
N2 0.0113(2) 0.0137(3) 0.0220(3) -0.0015(2) -0.0002(2) 0.0008(2)
C21 0.0256(4) 0.0201(4) 0.0241(4) -0.0046(3) -0.0003(3) -0.0032(3)
C22 0.0193(4) 0.0282(5) 0.0489(7) -0.0069(3) 0.0154(4) -0.0131(5)
N3 0.0146(3) 0.0134(3) 0.0135(3) 0.0022(2) 0.0023(2) 0.0005(2)
C31 0.0256(4) 0.0218(4) 0.0145(3) 0.0026(3) 0.0052(3) 0.0026(3)
C32 0.0298(4) 0.0277(5) 0.0194(4) 0.0136(4) -0.0062(3) -0.0018(3)
N4 0.0175(3) 0.0144(3) 0.0163(3) 0.0023(2) 0.0002(2) 0.0026(2)
C41 0.0321(5) 0.0213(4) 0.0203(4) 0.0088(3) -0.0008(3) -0.0025(3)
C42 0.0195(3) 0.0260(4) 0.0186(4) 0.0005(3) 0.0027(3) 0.0047(3)

loop_
_atom_type_symbol
_atom_type_description
_atom_type_scat_dispersion_real
_atom_type_scat_dispersion_imag
_atom_type_scat_source
C C 0.0033 0.0016 'International Tables Vol C Tables 4.2.6.8 and 6.1.1.4'
H H 0 0 'International Tables Vol C Tables 4.2.6.8 and 6.1.1.4'
N N 0.0061 0.0033 'International Tables Vol C Tables 4.2.6.8 and 6.1.1.4'
Cl Cl 0.1484 0.1585 'International Tables Vol C Tables 4.2.6.8 and 6.1.1.4'
Ni Ni 0.3393 1.1124 'International Tables Vol C Tables 4.2.6.8 and 6.1.1.4'

loop_
_geom_angle_atom_site_label_1
_geom_angle_atom_site_label_2
_geom_angle_atom_site_label_3
_geom_angle_site_symmetry_1
_geom_angle_site_symmetry_3
_geom_angle
_geom_angle_publ_flag
Cl1 Ni1 Cl2 . . 86.056(6) yes
Cl1 Ni1 Cl3 . . 85.088(6) yes
Cl2 Ni1 Cl3 . . 86.020(6) yes
Cl2 Ni2 Cl3 . . 85.341(6) yes
Cl1 Ni2 Cl2 . . 78.784(6) yes
Cl1 Ni2 Cl3 . . 76.496(6) yes
Cl1 Ni2 Cl4 . . 90.445(7) yes
Cl1 Ni2 Cl5 . . 93.271(7) yes
Cl1 Ni2 Cl6 . . 167.577(7) yes
Cl2 Ni2 Cl4 . . 169.218(8) yes
Cl2 Ni2 Cl5 . . 91.823(7) yes
Cl2 Ni2 Cl6 . . 94.197(7) yes
Cl3 Ni2 Cl4 . . 92.661(7) yes
Cl3 Ni2 Cl5 . . 169.726(8) yes
Cl3 Ni2 Cl6 . . 92.842(7) yes
Cl4 Ni2 Cl5 . . 88.287(7) yes
Cl4 Ni2 Cl6 . . 96.485(7) yes
Cl5 Ni2 Cl6 . . 97.218(7) yes
Ni1 Cl1 Ni2 . . 74.277(5) ?
Ni1 Cl2 Ni2 . . 83.798(6) yes
Ni1 Cl3 Ni2 . . 81.672(6) yes
C12 N1 C11 . . 113.27(7) ?
C12 N1 H1A . . 108.7(9) ?
C11 N1 H1A . . 108.6(9) ?
C12 N1 H1B . . 110.2(8) ?
C11 N1 H1B . . 108.7(9) ?
H1A N1 H1B . . 107.1(12) ?
N1 C11 H11A . . 109.5 ?
N1 C11 H11B . . 109.5 ?
H11A C11 H11B . . 109.5 ?
N1 C11 H11C . . 109.5 ?
H11A C11 H11C . . 109.5 ?
H11B C11 H11C . . 109.5 ?
N1 C12 H12A . . 109.5 ?
N1 C12 H12B . . 109.5 ?
H12A C12 H12B . . 109.5 ?
N1 C12 H12C . . 109.5 ?
H12A C12 H12C . . 109.5 ?
H12B C12 H12C . . 109.5 ?
C22 N2 C21 . . 113.27(7) ?
C22 N2 H2A . . 109.0(9) ?
C21 N2 H2A . . 111.6(9) ?
C22 N2 H2B . . 110.2(9) ?
C21 N2 H2B . . 108.9(9) ?
H2A N2 H2B . . 103.3(12) ?
N2 C21 H21A . . 109.5 ?
N2 C21 H21B . . 109.5 ?
H21A C21 H21B . . 109.5 ?
N2 C21 H21C . . 109.5 ?
H21A C21 H21C . . 109.5 ?
H21B C21 H21C . . 109.5 ?
N2 C22 H22A . . 109.5 ?
N2 C22 H22B . . 109.5 ?
H22A C22 H22B . . 109.5 ?
N2 C22 H22C . . 109.5 ?
H22A C22 H22C . . 109.5 ?
H22B C22 H22C . . 109.5 ?
C32 N3 C31 . . 113.26(7) ?
C32 N3 H3A . . 111.4(9) ?
C31 N3 H3A . . 107.2(9) ?
C32 N3 H3B . . 110.8(10) ?
C31 N3 H3B . . 108.3(10) ?
H3A N3 H3B . . 105.5(12) ?
N3 C31 H31A . . 109.5 ?
N3 C31 H31B . . 109.5 ?
H31A C31 H31B . . 109.5 ?
N3 C31 H31C . . 109.5 ?
H31A C31 H31C . . 109.5 ?
H31B C31 H31C . . 109.5 ?
N3 C32 H32A . . 109.5 ?
N3 C32 H32B . . 109.5 ?
H32A C32 H32B . . 109.5 ?
N3 C32 H32C . . 109.5 ?
H32A C32 H32C . . 109.5 ?
H32B C32 H32C . . 109.5 ?
C41 N4 C42 . . 112.65(8) ?
C41 N4 H4A . . 110.0(9) ?
C42 N4 H4A . . 107.9(9) ?
C41 N4 H4B . . 109.0(9) ?
C42 N4 H4B . . 110.3(9) ?
H4A N4 H4B . . 106.7(13) ?
N4 C41 H41A . . 109.5 ?
N4 C41 H41B . . 109.5 ?
H41A C41 H41B . . 109.5 ?
N4 C41 H41C . . 109.5 ?
H41A C41 H41C . . 109.5 ?
H41B C41 H41C . . 109.5 ?
N4 C42 H42A . . 109.5 ?
N4 C42 H42B . . 109.5 ?
H42A C42 H42B . . 109.5 ?
N4 C42 H42C . . 109.5 ?
H42A C42 H42C . . 109.5 ?
H42B C42 H42C . . 109.5 ?

loop_
_geom_bond_atom_site_label_1
_geom_bond_atom_site_label_2
_geom_bond_site_symmetry_2
_geom_bond_distance
_geom_bond_publ_flag
Ni1 Cl1 . 2.44795(18) yes
Ni1 Cl2 . 2.40560(17) yes
Ni1 Cl3 . 2.40999(17) yes
Ni2 Cl1 . 2.8168(2) yes
Ni2 Cl2 . 2.3742(2) yes
Ni2 Cl3 . 2.47116(19) yes
Ni2 Cl4 . 2.3612(2) yes
Ni2 Cl5 . 2.3718(2) yes
Ni2 Cl6 . 2.3832(2) yes
N1 C11 . 1.4812(11) yes
N1 C12 . 1.4810(11) ?
N1 H1A . 0.868(14) ?
N1 H1B . 0.862(13) ?
C11 H11A . 0.96 ?
C11 H11B . 0.96 ?
C11 H11C . 0.96 ?
C12 H12A . 0.96 ?
C12 H12B . 0.96 ?
C12 H12C . 0.96 ?
N2 C21 . 1.4852(12) ?
N2 C22 . 1.4790(12) ?
N2 H2A . 0.868(13) ?
N2 H2B . 0.837(14) ?
C21 H21A . 0.96 ?
C21 H21B . 0.96 ?
C21 H21C . 0.96 ?
C22 H22A . 0.96 ?
C22 H22B . 0.96 ?
C22 H22C . 0.96 ?
N3 C31 . 1.4803(11) ?
N3 C32 . 1.4743(11) ?
N3 H3A . 0.865(13) ?
N3 H3B . 0.855(15) ?
C31 H31A . 0.96 ?
C31 H31B . 0.96 ?
C31 H31C . 0.96 ?
C32 H32A . 0.96 ?
C32 H32B . 0.96 ?
C32 H32C . 0.96 ?
N4 C41 . 1.4787(12) ?
N4 C42 . 1.4859(11) ?
N4 H4A . 0.857(14) ?
N4 H4B . 0.840(14) ?
C41 H41A . 0.96 ?
C41 H41B . 0.96 ?
C41 H41C . 0.96 ?
C42 H42A . 0.96 ?
C42 H42B . 0.96 ?
C42 H42C . 0.96 ?

loop_
_geom_hbond_atom_site_label_D
_geom_hbond_atom_site_label_H
_geom_hbond_atom_site_label_A
_geom_hbond_site_symmetry_A
_geom_hbond_distance_DH
_geom_hbond_distance_HA
_geom_hbond_distance_DA
_geom_hbond_angle_DHA
_geom_hbond_publ_flag
N1 H1A Cl7 . 0.868(14) 2.407(14) 3.2222(8) 156.5(12) yes
N1 H1B Cl5 . 0.862(13) 2.380(14) 3.1901(8) 156.8(11) yes
N2 H2A Cl6 3 0.868(13) 2.311(13) 3.1696(8) 170.2(12) yes
N2 H2B Cl1 . 0.837(14) 2.501(14) 3.2525(8) 149.9(12) yes
N3 H3A Cl7 . 0.865(13) 2.289(14) 3.1409(7) 168.2(12) yes
N3 H3B Cl3 . 0.855(15) 2.752(15) 3.4812(8) 144.2(12) yes
N3 H3B Cl4 . 0.855(15) 2.507(14) 3.1448(7) 132.1(12) yes
N4 H4A Cl7 3_656 0.857(14) 2.351(14) 3.1786(8) 162.6(12) yes
N4 H4B Cl4 . 0.840(14) 2.600(14) 3.2705(7) 137.7(12) yes
N4 H4B Cl5 . 0.840(14) 2.746(14) 3.4360(8) 140.5(11) yes
